data_7059134
loop_
_publ_author_name
'Rather, Sumair A.'
'Saraswatula, Viswanadha G.'
'Sharada, Durgam'
'Saha, Binoy K.'

_publ_section_title
;
 Influence of molecular width on the thermal expansion in solids
;
_journal_issue 44
_journal_name_full 'New Journal of Chemistry'
_journal_page_first 17146
_journal_paper_doi 10.1039/C9NJ04888J
_journal_volume 43
_journal_year 2019
_chemical_formula_moiety 'C12 H18, C6 F4 O2'
_chemical_formula_sum 'C18 H18 F4 O2'
_chemical_formula_weight 342.32
_chemical_name_common
;
Hexamethylbenzene . Tetrafluoro-1,4-benzoquinone
;
_chemical_name_systematic
;
Hexamethylbenzene . Tetrafluoro-1,4-benzoquinone 
;
_space_group_crystal_system trigonal
_space_group_IT_number 166
_space_group_name_Hall '-R 3 2"'
_space_group_name_H-M_alt 'R -3 m :H'
_atom_sites_solution_hydrogens geom
_atom_sites_solution_primary direct
_audit_creation_date 2019-10-16
_audit_creation_method
;
Olex2 1.2
(compiled 2017.08.10 svn.r3458 for OlexSys, GUI svn.r5381)
;
_audit_update_record
;
2019-10-16 deposited with the CCDC.	2019-10-21 downloaded from the CCDC.
;
_cell_angle_alpha 90
_cell_angle_beta 90
_cell_angle_gamma 120
_cell_formula_units_Z 3
_cell_length_a 14.5418(12)
_cell_length_b 14.5418(12)
_cell_length_c 6.6076(8)
_cell_measurement_reflns_used 377
_cell_measurement_temperature 190(2)
_cell_measurement_theta_max 28.7398
_cell_measurement_theta_min 4.4622
_cell_volume 1210.1(2)
_computing_molecular_graphics 'Olex2 (Dolomanov et al., 2009)'
_computing_publication_material 'Olex2 (Dolomanov et al., 2009)'
_computing_structure_refinement 'ShelXL (Sheldrick, 2015)'
_computing_structure_solution 'ShelXS (Sheldrick, 2008)'
_diffrn_ambient_temperature 190(2)
_diffrn_measured_fraction_theta_full 0.993
_diffrn_measured_fraction_theta_max 0.917
_diffrn_measurement_device_type 'Xcalibur, Eos'
_diffrn_measurement_method '\w scans'
_diffrn_radiation_type MoK\a
_diffrn_radiation_wavelength 0.71073
_diffrn_reflns_av_R_equivalents 0.0171
_diffrn_reflns_av_unetI/netI 0.0161
_diffrn_reflns_Laue_measured_fraction_full 0.993
_diffrn_reflns_Laue_measured_fraction_max 0.917
_diffrn_reflns_limit_h_max 16
_diffrn_reflns_limit_h_min -15
_diffrn_reflns_limit_k_max 18
_diffrn_reflns_limit_k_min -19
_diffrn_reflns_limit_l_max 8
_diffrn_reflns_limit_l_min -4
_diffrn_reflns_number 1388
_diffrn_reflns_point_group_measured_fraction_full 0.993
_diffrn_reflns_point_group_measured_fraction_max 0.917
_diffrn_reflns_theta_full 25.000
_diffrn_reflns_theta_max 28.803
_diffrn_reflns_theta_min 4.471
_exptl_absorpt_coefficient_mu 0.121
_exptl_absorpt_correction_T_max 1.00000
_exptl_absorpt_correction_T_min 0.19295
_exptl_absorpt_correction_type multi-scan
_exptl_absorpt_process_details
;
CrysAlisPro, Agilent Technologies,
Version 1.171.36.21 (release 14-08-2012 CrysAlis171 .NET)
(compiled Sep 14 2012,17:21:16)
Empirical absorption correction using spherical harmonics,
 implemented in SCALE3 ABSPACK scaling algorithm.
;
_exptl_crystal_colour brown
_exptl_crystal_density_diffrn 1.409
_exptl_crystal_description 'rod shape'
_exptl_crystal_F_000 534
_exptl_crystal_size_max 0.8
_exptl_crystal_size_mid 0.25
_exptl_crystal_size_min 0.18
_refine_diff_density_max 0.128
_refine_diff_density_min -0.178
_refine_diff_density_rms 0.045
_refine_ls_extinction_method none
_refine_ls_goodness_of_fit_ref 1.085
_refine_ls_hydrogen_treatment constr
_refine_ls_matrix_type full
_refine_ls_number_parameters 33
_refine_ls_number_reflns 364
_refine_ls_number_restraints 0
_refine_ls_restrained_S_all 1.085
_refine_ls_R_factor_all 0.0622
_refine_ls_R_factor_gt 0.0440
_refine_ls_shift/su_max 0.000
_refine_ls_shift/su_mean 0.000
_refine_ls_structure_factor_coef Fsqd
_refine_ls_weighting_details 'w=1/[\s^2^(Fo^2^)+(0.0516P)^2^+0.4920P] where P=(Fo^2^+2Fc^2^)/3'
_refine_ls_weighting_scheme calc
_refine_ls_wR_factor_gt 0.1050
_refine_ls_wR_factor_ref 0.1166
_reflns_Friedel_coverage 0.000
_reflns_number_gt 273
_reflns_number_total 364
_reflns_threshold_expression 'I > 2\s(I)'
_cod_data_source_file c9nj04888j2.cif
_cod_data_source_block 1-190k
_cod_original_sg_symbol_H-M 'R -3 m'
_cod_database_code 7059134
_shelx_shelxl_version_number 2018/1
_shelx_space_group_comment
;
The symmetry employed for this shelxl refinement is uniquely defined
by the following loop, which should always be used as a source of
symmetry information in preference to the above space-group names.
They are only intended as comments.
;
_shelx_estimated_absorpt_t_max 0.978
_shelx_estimated_absorpt_t_min 0.909
_olex2_refinement_description
;
1. Fixed Uiso
 At 1.5 times of:
  All C(H,H,H) groups
2. Others
 Fixed Sof: H2A(0.5) H2B(0.5) H2C(0.5) O1(0.16666) F1A(0.33333)
3.a Idealised Me refined as rotating group:
 C2(H2A,H2B,H2C)
;
_olex2_submission_special_instructions 'No special instructions were received'

loop_
_space_group_symop_operation_xyz
'x, y, z'
'-y, x-y, z'
'-x+y, -x, z'
'x-y, -y, -z'
'-x, -x+y, -z'
'y, x, -z'
'x+2/3, y+1/3, z+1/3'
'-y+2/3, x-y+1/3, z+1/3'
'-x+y+2/3, -x+1/3, z+1/3'
'x-y+2/3, -y+1/3, -z+1/3'
'-x+2/3, -x+y+1/3, -z+1/3'
'y+2/3, x+1/3, -z+1/3'
'x+1/3, y+2/3, z+2/3'
'-y+1/3, x-y+2/3, z+2/3'
'-x+y+1/3, -x+2/3, z+2/3'
'x-y+1/3, -y+2/3, -z+2/3'
'-x+1/3, -x+y+2/3, -z+2/3'
'y+1/3, x+2/3, -z+2/3'
'-x, -y, -z'
'y, -x+y, -z'
'x-y, x, -z'
'-x+y, y, z'
'x, x-y, z'
'-y, -x, z'
'-x+2/3, -y+1/3, -z+1/3'
'y+2/3, -x+y+1/3, -z+1/3'
'x-y+2/3, x+1/3, -z+1/3'
'-x+y+2/3, y+1/3, z+1/3'
'x+2/3, x-y+1/3, z+1/3'
'-y+2/3, -x+1/3, z+1/3'
'-x+1/3, -y+2/3, -z+2/3'
'y+1/3, -x+y+2/3, -z+2/3'
'x-y+1/3, x+2/3, -z+2/3'
'-x+y+1/3, y+2/3, z+2/3'
'x+1/3, x-y+2/3, z+2/3'
'-y+1/3, -x+2/3, z+2/3'

loop_
_atom_site_label
_atom_site_type_symbol
_atom_site_fract_x
_atom_site_fract_y
_atom_site_fract_z
_atom_site_U_iso_or_equiv
_atom_site_adp_type
_atom_site_occupancy
_atom_site_site_symmetry_order
_atom_site_calc_flag
_atom_site_refinement_flags_posn
_atom_site_refinement_flags_adp
_atom_site_refinement_flags_occupancy
_atom_site_disorder_assembly
_atom_site_disorder_group
C1 C 0.000000 0.09631(10) 0.500000 0.0355(5) Uani 1 2 d S T P . .
C2 C 0.000000 0.20030(13) 0.500000 0.0618(7) Uani 1 2 d S T P . .
H2A H -0.039915 0.202811 0.617327 0.093 Uiso 0.5 1 calc GR . . . .
H2B H -0.033355 0.206091 0.375454 0.093 Uiso 0.5 1 calc GR . . . .
H2C H 0.073269 0.259403 0.507218 0.093 Uiso 0.5 1 calc GR . . . .
O1 O 0.5589(8) 0.1178(15) 0.3349(18) 0.063(4) Uani 0.3333 2 d S T P A 1
C3 C 0.61072(8) 0.22143(15) 0.3335(3) 0.0592(7) Uani 1 2 d S T P . .
F1A F 0.5683(15) 0.1210(7) 0.3335(11) 0.147(4) Uani 0.3333 1 d . . . A 2

loop_
_atom_site_aniso_label
_atom_site_aniso_U_11
_atom_site_aniso_U_22
_atom_site_aniso_U_33
_atom_site_aniso_U_23
_atom_site_aniso_U_13
_atom_site_aniso_U_12
C1 0.0443(9) 0.0343(7) 0.0311(8) -0.0001(3) -0.0002(6) 0.0221(5)
C2 0.0834(16) 0.0448(8) 0.0702(13) -0.0019(5) -0.0038(10) 0.0417(8)
O1 0.076(4) 0.056(11) 0.052(5) -0.009(6) -0.005(3) 0.028(6)
C3 0.0817(11) 0.0460(12) 0.0380(10) 0.0001(8) 0.0001(4) 0.0230(6)
F1A 0.290(12) 0.047(4) 0.100(5) 0.001(3) -0.003(9) 0.080(5)

loop_
_atom_type_symbol
_atom_type_description
_atom_type_scat_dispersion_real
_atom_type_scat_dispersion_imag
_atom_type_scat_source
C C 0.0033 0.0016 'International Tables Vol C Tables 4.2.6.8 and 6.1.1.4'
H H 0.0000 0.0000 'International Tables Vol C Tables 4.2.6.8 and 6.1.1.4'
F F 0.0171 0.0103 'International Tables Vol C Tables 4.2.6.8 and 6.1.1.4'
O O 0.0106 0.0060 'International Tables Vol C Tables 4.2.6.8 and 6.1.1.4'

loop_
_geom_angle_atom_site_label_1
_geom_angle_atom_site_label_2
_geom_angle_atom_site_label_3
_geom_angle
_geom_angle_site_symmetry_1
_geom_angle_site_symmetry_3
C1 C1 C1 120.0 21_556 20_556
C1 C1 C2 120.0 21_556 .
C1 C1 C2 120.0 20_556 .
C1 C2 H2A 109.473(4) . 5_556
C1 C2 H2A 109.5 . .
C1 C2 H2B 109.5 . .
C1 C2 H2B 109.473(3) . 5_556
C1 C2 H2C 109.47(2) . 5_556
C1 C2 H2C 109.5 . .
H2A C2 H2A 141.1 . 5_556
H2A C2 H2B 56.2 . 5_556
H2A C2 H2B 109.5 . .
H2A C2 H2B 109.5 5_556 5_556
H2A C2 H2C 56.3 . 5_556
H2A C2 H2C 109.5 . .
H2A C2 H2C 109.5 5_556 5_556
H2B C2 H2A 56.2 . 5_556
H2B C2 H2B 141.1 . 5_556
H2B C2 H2C 56.3 . 5_556
H2B C2 H2C 109.5 . .
H2B C2 H2C 109.5 5_556 5_556
H2C C2 H2A 56.3 . 5_556
H2C C2 H2B 56.3 . 5_556
H2C C2 H2C 141.1 . 5_556
O1 C3 C3 119.999(4) . 32
O1 C3 C3 119.996(4) . 33_545
C3 C3 C3 120.004(1) 32 33_545
F1A C3 C3 125.1(10) . 32
F1A C3 C3 114.9(10) 22_655 32
F1A C3 F1A 10(2) . 22_655
F1A F1A C3 84.9(10) 22_655 .

loop_
_geom_bond_atom_site_label_1
_geom_bond_atom_site_label_2
_geom_bond_distance
_geom_bond_site_symmetry_2
C1 C1 1.4005(14) 21_556
C1 C1 1.4005(14) 20_556
C1 C2 1.512(2) .
C2 H2A 0.9800 5_556
C2 H2A 0.9800 .
C2 H2B 0.9800 .
C2 H2B 0.9800 5_556
C2 H2C 0.9800 .
C2 H2C 0.9800 5_556
O1 C3 1.305(19) .
C3 C3 1.4092(19) 32
C3 C3 1.4093(19) 33_545
C3 F1A 1.270(10) 22_655
C3 F1A 1.270(10) .
F1A F1A 0.23(5) 22_655

loop_
_geom_torsion_atom_site_label_1
_geom_torsion_atom_site_label_2
_geom_torsion_atom_site_label_3
_geom_torsion_atom_site_label_4
_geom_torsion
_geom_torsion_site_symmetry_1
_geom_torsion_site_symmetry_4
C3 C3 F1A F1A -0.1(3) 32 22_655
C3 C3 F1A F1A -179.9(3) 33_545 22_655
